data_1563761
loop_
_publ_author_name
'Song, Xue-Qin'
'Wen, Xiao-Guang'
'Liu, Wei-Sheng'
'Wang, Da-Qi'

_publ_section_title
;
 Synthesis, structure and luminescence properties of lanthanide complex
 with a new tetrapodal ligand featuring salicylamide arms
;
_journal_issue 1
_journal_name_full 'Journal of Solid State Chemistry'
_journal_page_first 1
_journal_page_last 9
_journal_paper_doi 10.1016/j.jssc.2009.07.062
_journal_volume 183
_journal_year 2010
_chemical_formula_sum 'C159 H156 N24 Nd4 O78'
_chemical_formula_weight 4228.02
_chemical_name_systematic
; 
 1,1,1,1-tetrakis {[(2'-(2-furfurylaminoformyl)phenox
yl]methyl}methane Neodymium(III) nitrate  
;
_space_group_IT_number 220
_space_group_name_Hall 'I -4bd 2c 3'
_space_group_name_H-M_alt 'I -4 3 d'
_symmetry_cell_setting cubic
_symmetry_space_group_name_H-M 'I -4 3 d'
_atom_sites_solution_hydrogens geom
_atom_sites_solution_primary direct
_atom_sites_solution_secondary difmap
_cell_angle_alpha 90.00
_cell_angle_beta 90.00
_cell_angle_gamma 90.00
_cell_formula_units_Z 12
_cell_length_a 27.479(2)
_cell_length_b 27.479(2)
_cell_length_c 27.479(2)
_cell_measurement_reflns_used 7706
_cell_measurement_temperature 298(2)
_cell_measurement_theta_max 18.212
_cell_measurement_theta_min 2.344
_cell_volume 20749(3)
_computing_cell_refinement 'Bruker SMART'
_computing_data_collection 'Bruker SMART'
_computing_data_reduction 'Bruker SHELXTL'
_computing_molecular_graphics 'Bruker SHELXTL'
_computing_publication_material 'Bruker SHELXTL'
_computing_structure_refinement 'SHELXL-97 (Sheldrick, 1997)'
_computing_structure_solution 'SHELXS-97 (Sheldrick, 1990)'
_diffrn_ambient_temperature 298(2)
_diffrn_measured_fraction_theta_full 0.994
_diffrn_measured_fraction_theta_max 0.994
_diffrn_measurement_device_type 'CCD area detector'
_diffrn_measurement_method 'phi and omega scans'
_diffrn_radiation_monochromator graphite
_diffrn_radiation_source 'fine-focus sealed tube'
_diffrn_radiation_type MoK\a
_diffrn_radiation_wavelength 0.71073
_diffrn_reflns_av_R_equivalents 0.1314
_diffrn_reflns_av_sigmaI/netI 0.0499
_diffrn_reflns_limit_h_max 25
_diffrn_reflns_limit_h_min -32
_diffrn_reflns_limit_k_max 32
_diffrn_reflns_limit_k_min -32
_diffrn_reflns_limit_l_max 32
_diffrn_reflns_limit_l_min -30
_diffrn_reflns_number 51633
_diffrn_reflns_theta_full 24.98
_diffrn_reflns_theta_max 24.98
_diffrn_reflns_theta_min 2.10
_exptl_absorpt_coefficient_mu 1.074
_exptl_absorpt_correction_T_max 0.8058
_exptl_absorpt_correction_T_min 0.6856
_exptl_absorpt_correction_type multi-scan
_exptl_absorpt_process_details sadabs
_exptl_crystal_colour purple
_exptl_crystal_density_diffrn 1.353
_exptl_crystal_density_method 'not measured'
_exptl_crystal_description prism
_exptl_crystal_F_000 8568
_exptl_crystal_size_max 0.38
_exptl_crystal_size_mid 0.32
_exptl_crystal_size_min 0.21
_refine_diff_density_max 0.916
_refine_diff_density_min -0.520
_refine_diff_density_rms 0.119
_refine_ls_abs_structure_details 'Flack H D (1983), Acta Cryst. A39, 876-881'
_refine_ls_abs_structure_Flack -0.05(4)
_refine_ls_extinction_method none
_refine_ls_goodness_of_fit_ref 1.023
_refine_ls_hydrogen_treatment constr
_refine_ls_matrix_type full
_refine_ls_number_parameters 200
_refine_ls_number_reflns 3041
_refine_ls_number_restraints 119
_refine_ls_restrained_S_all 1.042
_refine_ls_R_factor_all 0.1197
_refine_ls_R_factor_gt 0.0697
_refine_ls_shift/su_max 0.000
_refine_ls_shift/su_mean 0.000
_refine_ls_structure_factor_coef Fsqd
_refine_ls_weighting_details 'calc w=1/[\s^2^(Fo^2^)+(0.1250P)^2^+0.4772P] where P=(Fo^2^+2Fc^2^)/3'
_refine_ls_weighting_scheme calc
_refine_ls_wR_factor_gt 0.1707
_refine_ls_wR_factor_ref 0.2062
_reflns_number_gt 1806
_reflns_number_total 3041
_reflns_threshold_expression >2sigma(I)
_cod_data_source_file JSSC-2010-183-1.cif
_cod_data_source_block 060521a
_cod_depositor_comments
;
The following automatic conversions were performed:

data item '_symmetry_cell_setting' value 'Cubic' was changed to
'cubic' in accordance with the built-in table derived from the CIF
Core dictionary named 'cif_core.dic' version 2.4.5 last updated on
2014-11-21.

Automatic conversion script
Id: cif_fix_values 8369 2020-08-20 11:38:08Z andrius 
;
_cod_original_cell_volume 20750(3)
_cod_original_sg_symbol_H-M I-43d
_cod_database_code 1563761

loop_
_symmetry_equiv_pos_as_xyz
'x, y, z'
'-x+1/2, -y, z+1/2'
'-x, y+1/2, -z+1/2'
'x+1/2, -y+1/2, -z'
'z, x, y'
'z+1/2, -x+1/2, -y'
'-z+1/2, -x, y+1/2'
'-z, x+1/2, -y+1/2'
'y, z, x'
'-y, z+1/2, -x+1/2'
'y+1/2, -z+1/2, -x'
'-y+1/2, -z, x+1/2'
'y+1/4, x+1/4, z+1/4'
'-y+1/4, -x+3/4, z+3/4'
'y+3/4, -x+1/4, -z+3/4'
'-y+3/4, x+3/4, -z+1/4'
'x+1/4, z+1/4, y+1/4'
'-x+3/4, z+3/4, -y+1/4'
'-x+1/4, -z+3/4, y+3/4'
'x+3/4, -z+1/4, -y+3/4'
'z+1/4, y+1/4, x+1/4'
'z+3/4, -y+1/4, -x+3/4'
'-z+3/4, y+3/4, -x+1/4'
'-z+1/4, -y+3/4, x+3/4'
'x+1/2, y+1/2, z+1/2'
'-x+1, -y+1/2, z+1'
'-x+1/2, y+1, -z+1'
'x+1, -y+1, -z+1/2'
'z+1/2, x+1/2, y+1/2'
'z+1, -x+1, -y+1/2'
'-z+1, -x+1/2, y+1'
'-z+1/2, x+1, -y+1'
'y+1/2, z+1/2, x+1/2'
'-y+1/2, z+1, -x+1'
'y+1, -z+1, -x+1/2'
'-y+1, -z+1/2, x+1'
'y+3/4, x+3/4, z+3/4'
'-y+3/4, -x+5/4, z+5/4'
'y+5/4, -x+3/4, -z+5/4'
'-y+5/4, x+5/4, -z+3/4'
'x+3/4, z+3/4, y+3/4'
'-x+5/4, z+5/4, -y+3/4'
'-x+3/4, -z+5/4, y+5/4'
'x+5/4, -z+3/4, -y+5/4'
'z+3/4, y+3/4, x+3/4'
'z+5/4, -y+3/4, -x+5/4'
'-z+5/4, y+5/4, -x+3/4'
'-z+3/4, -y+5/4, x+5/4'

loop_
_atom_site_label
_atom_site_type_symbol
_atom_site_fract_x
_atom_site_fract_y
_atom_site_fract_z
_atom_site_U_iso_or_equiv
_atom_site_adp_type
_atom_site_occupancy
_atom_site_symmetry_multiplicity
_atom_site_calc_flag
_atom_site_refinement_flags
_atom_site_disorder_assembly
_atom_site_disorder_group
Nd1 Nd 0.52284(2) 0.47716(2) 0.97716(2) 0.0800(4) Uani 1 3 d S . .
N1 N 0.4829(4) 0.6328(3) 0.9834(6) 0.126(4) Uani 1 1 d . . .
H1 H 0.4839 0.6636 0.9783 0.151 Uiso 1 1 calc R . .
N2 N 0.5078(5) 0.4764(6) 0.8720(4) 0.127(4) Uani 1 1 d DU . .
O1 O 0.5223(3) 0.5639(3) 0.9863(3) 0.095(2) Uani 1 1 d . . .
O2 O 0.3592(5) 0.6599(5) 0.9805(5) 0.182(4) Uani 1 1 d DU . .
O3 O 0.5387(3) 0.6986(3) 0.9356(3) 0.102(2) Uani 1 1 d . . .
O4 O 0.5128(5) 0.4373(4) 0.8952(3) 0.141(3) Uani 1 1 d DU . .
O5 O 0.5096(4) 0.5152(4) 0.8939(3) 0.114(3) Uani 1 1 d DU . .
O6 O 0.5037(6) 0.4761(5) 0.8274(3) 0.176(5) Uani 1 1 d DU . .
C1 C 0.5000 0.7500 0.8750 0.077(5) Uani 1 4 d S . .
C2 C 0.5453(4) 0.7447(4) 0.9069(4) 0.083(3) Uani 1 1 d . . .
H2A H 0.5743 0.7428 0.8869 0.100 Uiso 1 1 calc R . .
H2B H 0.5484 0.7724 0.9286 0.100 Uiso 1 1 calc R . .
C3 C 0.5762(4) 0.6815(4) 0.9607(4) 0.077(3) Uani 1 1 d . . .
C4 C 0.6205(4) 0.7067(4) 0.9633(5) 0.094(3) Uani 1 1 d . . .
H4 H 0.6244 0.7368 0.9482 0.113 Uiso 1 1 calc R . .
C5 C 0.6583(5) 0.6857(6) 0.9888(6) 0.122(5) Uani 1 1 d . . .
H5 H 0.6881 0.7017 0.9906 0.146 Uiso 1 1 calc R . .
C6 C 0.6526(5) 0.6412(6) 1.0118(7) 0.135(7) Uani 1 1 d . . .
H6 H 0.6772 0.6275 1.0306 0.162 Uiso 1 1 calc R . .
C7 C 0.6107(5) 0.6192(5) 1.0059(6) 0.115(5) Uani 1 1 d . . .
H7 H 0.6081 0.5882 1.0190 0.138 Uiso 1 1 calc R . .
C8 C 0.5697(4) 0.6369(4) 0.9822(4) 0.079(3) Uani 1 1 d . . .
C9 C 0.5219(5) 0.6092(4) 0.9832(4) 0.083(3) Uani 1 1 d . . .
C10 C 0.4355(5) 0.6096(6) 0.9920(10) 0.154(8) Uani 1 1 d . . .
H10A H 0.4371 0.5753 0.9837 0.184 Uiso 1 1 calc R . .
H10B H 0.4266 0.6124 1.0260 0.184 Uiso 1 1 calc R . .
C11 C 0.3999(5) 0.6340(6) 0.9618(7) 0.152(5) Uani 1 1 d DU . .
C12 C 0.3948(6) 0.6353(6) 0.9103(7) 0.156(5) Uani 1 1 d DU . .
H12 H 0.4166 0.6215 0.8884 0.187 Uiso 1 1 calc R . .
C13 C 0.3525(6) 0.6602(7) 0.8974(6) 0.165(5) Uani 1 1 d DU . .
H13 H 0.3413 0.6661 0.8660 0.199 Uiso 1 1 calc R . .
C14 C 0.3296(6) 0.6750(7) 0.9416(7) 0.167(5) Uani 1 1 d DU . .
H14 H 0.3002 0.6916 0.9442 0.200 Uiso 1 1 calc R . .
O7 O 0.2500 0.554(6) 1.0000 0.87(13) Uani 1 2 d SDU . .
H7A H 0.2448 0.5698 0.9743 1.042 Uiso 1 1 d RD . .

loop_
_atom_site_aniso_label
_atom_site_aniso_U_11
_atom_site_aniso_U_22
_atom_site_aniso_U_33
_atom_site_aniso_U_23
_atom_site_aniso_U_13
_atom_site_aniso_U_12
Nd1 0.0800(4) 0.0800(4) 0.0800(4) 0.0068(3) -0.0068(3) -0.0068(3)
N1 0.111(9) 0.061(5) 0.205(13) 0.030(7) -0.026(11) -0.017(6)
N2 0.142(8) 0.168(10) 0.072(7) 0.013(8) -0.015(6) -0.037(9)
O1 0.093(5) 0.075(4) 0.117(6) 0.018(4) -0.021(6) 0.000(4)
O2 0.153(8) 0.146(8) 0.247(12) 0.020(9) -0.030(9) 0.005(7)
O3 0.090(5) 0.096(5) 0.119(6) 0.039(5) -0.018(5) -0.020(4)
O4 0.188(9) 0.149(8) 0.086(6) -0.005(6) -0.023(6) -0.016(8)
O5 0.126(6) 0.142(7) 0.075(5) 0.023(5) -0.015(5) -0.020(6)
O6 0.249(12) 0.193(11) 0.085(6) 0.022(8) -0.007(8) -0.049(10)
C1 0.056(6) 0.056(6) 0.120(17) 0.000 0.000 0.000
C2 0.065(6) 0.085(7) 0.100(8) 0.015(6) -0.020(5) -0.004(5)
C3 0.071(6) 0.079(7) 0.082(7) -0.006(5) -0.016(5) -0.004(5)
C4 0.075(7) 0.072(6) 0.136(11) 0.023(6) -0.022(7) 0.005(5)
C5 0.089(8) 0.113(10) 0.164(15) -0.007(10) -0.031(9) -0.034(7)
C6 0.094(9) 0.122(11) 0.189(17) 0.066(11) -0.062(10) -0.017(8)
C7 0.100(9) 0.105(9) 0.139(12) 0.023(9) -0.042(8) -0.007(8)
C8 0.082(7) 0.063(6) 0.091(7) 0.012(6) 0.003(6) -0.007(5)
C9 0.101(8) 0.077(7) 0.070(6) 0.016(5) -0.023(7) 0.036(7)
C10 0.080(9) 0.124(12) 0.26(3) 0.002(14) -0.018(12) 0.020(9)
C11 0.104(8) 0.119(9) 0.232(13) 0.030(10) -0.001(10) -0.024(7)
C12 0.122(9) 0.128(9) 0.217(13) 0.038(10) 0.018(10) -0.007(8)
C13 0.126(9) 0.147(10) 0.223(13) 0.055(10) -0.023(10) -0.018(8)
C14 0.119(9) 0.137(10) 0.245(13) 0.031(10) -0.045(9) 0.007(8)
O7 0.87(13) 0.87(13) 0.87(13) 0.000 0.002(11) 0.000

loop_
_atom_type_symbol
_atom_type_description
_atom_type_scat_dispersion_real
_atom_type_scat_dispersion_imag
_atom_type_scat_source
C C 0.0033 0.0016 'International Tables Vol C Tables 4.2.6.8 and 6.1.1.4'
H H 0.0000 0.0000 'International Tables Vol C Tables 4.2.6.8 and 6.1.1.4'
N N 0.0061 0.0033 'International Tables Vol C Tables 4.2.6.8 and 6.1.1.4'
O O 0.0106 0.0060 'International Tables Vol C Tables 4.2.6.8 and 6.1.1.4'
Nd Nd -0.1943 3.0179 'International Tables Vol C Tables 4.2.6.8 and 6.1.1.4'

loop_
_geom_angle_atom_site_label_1
_geom_angle_atom_site_label_2
_geom_angle_atom_site_label_3
_geom_angle
_geom_angle_site_symmetry_1
_geom_angle_site_symmetry_3
O1 Nd1 O1 83.6(3) 7_665 10_646
O1 Nd1 O1 83.6(3) 7_665 .
O1 Nd1 O1 83.6(3) 10_646 .
O1 Nd1 O4 86.7(4) 7_665 10_646
O1 Nd1 O4 121.7(3) 10_646 10_646
O1 Nd1 O4 151.7(3) . 10_646
O1 Nd1 O4 121.7(3) 7_665 7_665
O1 Nd1 O4 151.7(3) 10_646 7_665
O1 Nd1 O4 86.7(4) . 7_665
O4 Nd1 O4 75.9(5) 10_646 7_665
O1 Nd1 O4 151.7(3) 7_665 .
O1 Nd1 O4 86.7(4) 10_646 .
O1 Nd1 O4 121.7(3) . .
O4 Nd1 O4 75.9(5) 10_646 .
O4 Nd1 O4 75.9(5) 7_665 .
O1 Nd1 O5 71.6(3) 7_665 7_665
O1 Nd1 O5 151.4(4) 10_646 7_665
O1 Nd1 O5 79.6(3) . 7_665
O4 Nd1 O5 72.0(4) 10_646 7_665
O4 Nd1 O5 50.1(3) 7_665 7_665
O4 Nd1 O5 121.9(4) . 7_665
O1 Nd1 O5 79.6(3) 7_665 10_646
O1 Nd1 O5 71.6(3) 10_646 10_646
O1 Nd1 O5 151.4(4) . 10_646
O4 Nd1 O5 50.1(3) 10_646 10_646
O4 Nd1 O5 121.9(4) 7_665 10_646
O4 Nd1 O5 72.0(4) . 10_646
O5 Nd1 O5 116.13(16) 7_665 10_646
O1 Nd1 O5 151.4(4) 7_665 .
O1 Nd1 O5 79.6(3) 10_646 .
O1 Nd1 O5 71.6(3) . .
O4 Nd1 O5 121.9(4) 10_646 .
O4 Nd1 O5 72.0(4) 7_665 .
O4 Nd1 O5 50.1(3) . .
O5 Nd1 O5 116.13(16) 7_665 .
O5 Nd1 O5 116.13(17) 10_646 .
O1 Nd1 N2 82.3(3) 7_665 10_646
O1 Nd1 N2 96.3(4) 10_646 10_646
O1 Nd1 N2 165.9(3) . 10_646
O4 Nd1 N2 25.4(3) 10_646 10_646
O4 Nd1 N2 99.4(5) 7_665 10_646
O4 Nd1 N2 72.3(4) . 10_646
O5 Nd1 N2 94.4(4) 7_665 10_646
O5 Nd1 N2 24.7(3) 10_646 10_646
O5 Nd1 N2 122.4(4) . 10_646
O1 Nd1 N2 96.3(4) 7_665 7_665
O1 Nd1 N2 165.9(3) 10_646 7_665
O1 Nd1 N2 82.3(4) . 7_665
O4 Nd1 N2 72.3(4) 10_646 7_665
O4 Nd1 N2 25.4(3) 7_665 7_665
O4 Nd1 N2 99.4(5) . 7_665
O5 Nd1 N2 24.7(3) 7_665 7_665
O5 Nd1 N2 122.4(4) 10_646 7_665
O5 Nd1 N2 94.4(4) . 7_665
N2 Nd1 N2 97.7(4) 10_646 7_665
C9 N1 C10 122.4(10) . .
C9 N1 H1 118.8 . .
C10 N1 H1 118.8 . .
O5 N2 O6 119.8(13) . .
O5 N2 O4 119.4(10) . .
O6 N2 O4 120.7(13) . .
C9 O1 Nd1 170.1(7) . .
C14 O2 C11 109.1(10) . .
C3 O3 C2 118.5(8) . .
N2 O4 Nd1 95.4(7) . .
N2 O5 Nd1 95.1(7) . .
C2 C1 C2 109.2(5) 15_466 .
C2 C1 C2 110.1(9) 15_466 40_546
C2 C1 C2 109.2(5) . 40_546
C2 C1 C2 109.2(5) 15_466 26_564
C2 C1 C2 110.1(9) . 26_564
C2 C1 C2 109.2(5) 40_546 26_564
O3 C2 C1 106.4(7) . .
O3 C2 H2A 110.5 . .
C1 C2 H2A 110.5 . .
O3 C2 H2B 110.5 . .
C1 C2 H2B 110.5 . .
H2A C2 H2B 108.6 . .
O3 C3 C8 116.0(9) . .
O3 C3 C4 121.8(10) . .
C8 C3 C4 122.1(10) . .
C5 C4 C3 118.3(11) . .
C5 C4 H4 120.9 . .
C3 C4 H4 120.9 . .
C4 C5 C6 121.0(11) . .
C4 C5 H5 119.5 . .
C6 C5 H5 119.5 . .
C7 C6 C5 116.6(12) . .
C7 C6 H6 121.7 . .
C5 C6 H6 121.7 . .
C6 C7 C8 127.7(13) . .
C6 C7 H7 116.1 . .
C8 C7 H7 116.1 . .
C3 C8 C7 114.1(11) . .
C3 C8 C9 124.5(9) . .
C7 C8 C9 121.3(10) . .
O1 C9 N1 121.5(12) . .
O1 C9 C8 119.5(10) . .
N1 C9 C8 118.9(9) . .
C11 C10 N1 107.8(16) . .
C11 C10 H10A 110.1 . .
N1 C10 H10A 110.1 . .
C11 C10 H10B 110.1 . .
N1 C10 H10B 110.1 . .
H10A C10 H10B 108.5 . .
C12 C11 O2 105.7(10) . .
C12 C11 C10 130.4(17) . .
O2 C11 C10 123.8(17) . .
C13 C12 C11 110.3(10) . .
C13 C12 H12 124.9 . .
C11 C12 H12 124.9 . .
C12 C13 C14 106.9(10) . .
C12 C13 H13 126.6 . .
C14 C13 H13 126.6 . .
O2 C14 C13 107.9(10) . .
O2 C14 H14 126.0 . .
C13 C14 H14 126.0 . .
H7A O7 H7A 0.0 . .

loop_
_geom_bond_atom_site_label_1
_geom_bond_atom_site_label_2
_geom_bond_distance
_geom_bond_site_symmetry_2
Nd1 O1 2.397(7) 7_665
Nd1 O1 2.397(7) 10_646
Nd1 O1 2.397(7) .
Nd1 O4 2.519(9) 10_646
Nd1 O4 2.519(9) 7_665
Nd1 O4 2.519(9) .
Nd1 O5 2.543(8) 7_665
Nd1 O5 2.543(8) 10_646
Nd1 O5 2.543(8) .
Nd1 N2 2.919(11) 10_646
Nd1 N2 2.919(11) 7_665
N1 C9 1.252(14) .
N1 C10 1.468(19) .
N1 H1 0.8600 .
N2 O5 1.225(12) .
N2 O6 1.229(11) .
N2 O4 1.258(13) .
O1 C9 1.248(12) .
O2 C14 1.405(14) .
O2 C11 1.421(15) .
O3 C3 1.325(12) .
O3 C2 1.505(13) .
C1 C2 1.530(10) 15_466
C1 C2 1.530(10) .
C1 C2 1.530(10) 40_546
C1 C2 1.530(10) 26_564
C2 H2A 0.9700 .
C2 H2B 0.9700 .
C3 C8 1.374(14) .
C3 C4 1.403(15) .
C4 C5 1.379(19) .
C4 H4 0.9300 .
C5 C6 1.39(2) .
C5 H5 0.9300 .
C6 C7 1.310(19) .
C6 H6 0.9300 .
C7 C8 1.387(16) .
C7 H7 0.9300 .
C8 C9 1.519(16) .
C10 C11 1.45(2) .
C10 H10A 0.9700 .
C10 H10B 0.9700 .
C11 C12 1.420(16) .
C12 C13 1.396(15) .
C12 H12 0.9300 .
C13 C14 1.426(16) .
C13 H13 0.9300 .
C14 H14 0.9300 .
O7 H7A 0.8457 .
O7 H7A 0.8457 .

loop_
_geom_torsion_atom_site_label_1
_geom_torsion_atom_site_label_2
_geom_torsion_atom_site_label_3
_geom_torsion_atom_site_label_4
_geom_torsion
_geom_torsion_site_symmetry_1
_geom_torsion_site_symmetry_2
_geom_torsion_site_symmetry_3
_geom_torsion_site_symmetry_4
O1 Nd1 O1 C9 -173(5) 7_665 . . .
O1 Nd1 O1 C9 -89(5) 10_646 . . .
O4 Nd1 O1 C9 116(5) 10_646 . . .
O4 Nd1 O1 C9 65(5) 7_665 . . .
O4 Nd1 O1 C9 -7(5) . . . .
O5 Nd1 O1 C9 115(5) 7_665 . . .
O5 Nd1 O1 C9 -119(5) 10_646 . . .
O5 Nd1 O1 C9 -8(5) . . . .
N2 Nd1 O1 C9 -179(100) 10_646 . . .
N2 Nd1 O1 C9 90(5) 7_665 . . .
O5 N2 O4 Nd1 0.4(14) . . . .
O6 N2 O4 Nd1 176.6(14) . . . .
O1 Nd1 O4 N2 149.1(9) 7_665 . . .
O1 Nd1 O4 N2 79.1(9) 10_646 . . .
O1 Nd1 O4 N2 -1.4(11) . . . .
O4 Nd1 O4 N2 -157.1(10) 10_646 . . .
O4 Nd1 O4 N2 -78.4(11) 7_665 . . .
O5 Nd1 O4 N2 -99.1(9) 7_665 . . .
O5 Nd1 O4 N2 150.8(10) 10_646 . . .
O5 Nd1 O4 N2 -0.2(8) . . . .
N2 Nd1 O4 N2 176.7(11) 10_646 . . .
N2 Nd1 O4 N2 -88.1(8) 7_665 . . .
O6 N2 O5 Nd1 -176.6(14) . . . .
O4 N2 O5 Nd1 -0.4(14) . . . .
O1 Nd1 O5 N2 -149.4(8) 7_665 . . .
O1 Nd1 O5 N2 -94.1(9) 10_646 . . .
O1 Nd1 O5 N2 179.2(9) . . . .
O4 Nd1 O5 N2 26.9(10) 10_646 . . .
O4 Nd1 O5 N2 86.7(10) 7_665 . . .
O4 Nd1 O5 N2 0.2(8) . . . .
O5 Nd1 O5 N2 111.2(8) 7_665 . . .
O5 Nd1 O5 N2 -30.7(11) 10_646 . . .
N2 Nd1 O5 N2 -3.2(10) 10_646 . . .
N2 Nd1 O5 N2 98.8(11) 7_665 . . .
C3 O3 C2 C1 169.9(9) . . . .
C2 C1 C2 O3 -57.3(5) 15_466 . . .
C2 C1 C2 O3 -177.6(9) 40_546 . . .
C2 C1 C2 O3 62.6(7) 26_564 . . .
C2 O3 C3 C8 -173.7(11) . . . .
C2 O3 C3 C4 3.5(16) . . . .
O3 C3 C4 C5 -177.8(13) . . . .
C8 C3 C4 C5 -0.7(18) . . . .
C3 C4 C5 C6 -1(2) . . . .
C4 C5 C6 C7 4(3) . . . .
C5 C6 C7 C8 -5(3) . . . .
O3 C3 C8 C7 176.6(12) . . . .
C4 C3 C8 C7 -0.6(18) . . . .
O3 C3 C8 C9 -6.5(17) . . . .
C4 C3 C8 C9 176.3(11) . . . .
C6 C7 C8 C3 4(2) . . . .
C6 C7 C8 C9 -173.1(17) . . . .
Nd1 O1 C9 N1 92(5) . . . .
Nd1 O1 C9 C8 -92(5) . . . .
C10 N1 C9 O1 6(2) . . . .
C10 N1 C9 C8 -170.2(16) . . . .
C3 C8 C9 O1 153.2(11) . . . .
C7 C8 C9 O1 -30.1(16) . . . .
C3 C8 C9 N1 -30.4(18) . . . .
C7 C8 C9 N1 146.3(15) . . . .
C9 N1 C10 C11 -144.1(16) . . . .
C14 O2 C11 C12 2.0(19) . . . .
C14 O2 C11 C10 -174.3(16) . . . .
N1 C10 C11 C12 67(3) . . . .
N1 C10 C11 O2 -117.7(19) . . . .
O2 C11 C12 C13 -1(2) . . . .
C10 C11 C12 C13 175.0(17) . . . .
C11 C12 C13 C14 -1(2) . . . .
C11 O2 C14 C13 -2(2) . . . .
C12 C13 C14 O2 2(2) . . . .
